data_1530859
loop_
_publ_author_name
'Tabachenko, V.V.'
'Kovba, L.M.'
'Serezhkin, V.N.'

_publ_section_title
;
 Crystal structures of Mg (U O2)6 (Mo O4)7 (H2 O)18 and Sr (U O2)6 (Mo
 O4)7 (H2 O)15
;
_journal_name_full
;
Koordinatsionnaya Khimiya (= Coordination Chemistry (USSR))
;
_journal_page_first 558
_journal_page_last 562
_journal_volume 10
_journal_year 1984
_chemical_formula_sum 'H38 Mo7 O59 Sr U6'
_chemical_name_systematic 'Sr (U O2)6 (Mo O4)7 (H2 O)19'
_space_group_IT_number 20
_symmetry_space_group_name_Hall 'C 2c 2'
_symmetry_space_group_name_H-M 'C 2 2 21'
_cell_angle_alpha 90
_cell_angle_beta 90
_cell_angle_gamma 90
_cell_formula_units_Z 4
_cell_length_a 11.166
_cell_length_b 20.281
_cell_length_c 24.061
_cell_volume 5448.797
_citation_journal_id_ASTM KOKHDC
_cod_data_source_file Tabachenko_KOKHDC_1984_1064.cif
_cod_data_source_block H38Mo7O59Sr1U6
_cod_original_cell_volume 5448.798
_cod_original_formula_sum 'H38 Mo7 O59 Sr1 U6'
_cod_database_code 1530859

loop_
_symmetry_equiv_pos_as_xyz
x,y,z
-x,-y,z+1/2
x,-y,-z
-x,y,-z+1/2
x+1/2,y+1/2,z
-x+1/2,-y+1/2,z+1/2
x+1/2,-y+1/2,-z
-x+1/2,y+1/2,-z+1/2

loop_
_atom_site_label
_atom_site_type_symbol
_atom_site_fract_x
_atom_site_fract_y
_atom_site_fract_z
_atom_site_occupancy
_atom_site_U_iso_or_equiv
O14 O-2 0.542 0.431 0.162 1 0.0
O28 O-2 0.41 0.027 0.085 1 0.0
O29 O-2 0.32 0.516 0.195 1 0.0
O19 O-2 0.367 0.194 0.234 1 0.0
O3 O-2 0.186 0.259 0.166 1 0.0
O9 O-2 0.431 0.325 0.096 1 0.0
O11 O-2 0.388 0.297 0.324 1 0.0
Mo1 Mo+6 0 0.1143 0.25 1 0.0
U3 U+6 0.4533 0.2522 0.0172 1 0.0
O27 O-2 0.3 0.42 0.122 1 0.0
O5 O-2 0.396 0.33 0.492 1 0.0
O15 O-2 0.146 0.199 0.478 1 0.0
O18 O-2 0.154 0.31 0.287 1 0.0
O30 O-2 0.17 0.476 0.043 1 0.0
U1 U+6 0.1127 0.0256 0.1174 1 0.0
O8 O-2 0.085 0.146 0.119 1 0.0
O2 O-2 0.058 0.268 0.064 1 0.0
O16 O-2 0.001 0.024 0.429 1 0.0
O17 O-2 0.46 0.205 0.44 1 0.0
Mo4 Mo+6 0.1559 0.2227 0.1063 1 0.0
O10 O-2 0.127 0.342 0.477 1 0.0
O21 O-2 0.254 0.192 0.346 1 0.0
O1 O-2 0.316 0.432 0.429 1 0.0
O25 O-2 0.237 0.058 0.476 1 0.0
O26 O-2 0 0.435 0.25 1 0.0
O20 O-2 0.229 0.03 0.164 1 0.0
Mo2 Mo+6 0.2697 0.3847 0.4871 1 0.0
O22 O-2 0.024 0.394 0.362 1 0.0
U2 U+6 0.2618 0.2531 0.2588 1 0.0
Sr1 Sr+2 0.052 0.498 0.163 0.5 0.0
Mo3 Mo+6 0.4819 0.3498 0.1606 1 0.0
O12 O-2 0.303 0.215 0.072 1 0.0
O6 O-2 0.373 0.339 0.209 1 0.0
O7 O-2 0.239 0.064 0.044 1 0.0
O4 O-2 -0.009 0.064 0.194 1 0.0
O13 O-2 0.122 0.164 0.249 1 0.0
O24 O-2 0.108 0.442 0.483 1 0.0
O23 O-2 0.255 0.081 0.38 1 0.0
